data_7026777
loop_
_publ_author_name
'Park, In-Hyeok'
'Park, Ki-Min'
'Lee, Shim Sung'

_publ_section_title
;
 Preparation and characterisation of divalent hard and soft metal (M = Ca,
 Co, Cu, Zn, Cd, Hg and Pb) complexes of 1,10-dithia-18-crown-6:
 structural versatility.
;
_journal_issue 40
_journal_name_full 'Dalton transactions (Cambridge, England : 2003)'
_journal_page_first 9696
_journal_page_last 9704
_journal_paper_doi 10.1039/c0dt00696c
_journal_volume 39
_journal_year 2010
_chemical_formula_moiety 'C36 H72 Hg2 O12 S6, 4(Cl O4)'
_chemical_formula_sum 'C36 H72 Cl4 Hg2 O28 S6'
_chemical_formula_weight 1688.28
_chemical_name_systematic
;
?
;
_space_group_IT_number 14
_symmetry_cell_setting monoclinic
_symmetry_space_group_name_Hall '-P 2ybc'
_symmetry_space_group_name_H-M 'P 1 21/c 1'
_atom_sites_solution_hydrogens geom
_atom_sites_solution_primary direct
_atom_sites_solution_secondary difmap
_audit_creation_method SHELXTL
_cell_angle_alpha 90.00
_cell_angle_beta 99.226(2)
_cell_angle_gamma 90.00
_cell_formula_units_Z 2
_cell_length_a 12.7113(19)
_cell_length_b 10.0162(15)
_cell_length_c 22.698(3)
_cell_measurement_reflns_used 7060
_cell_measurement_temperature 173(2)
_cell_measurement_theta_max 28.42
_cell_measurement_theta_min 2.23
_cell_volume 2852.5(7)
_computing_cell_refinement 'Bruker APEX2'
_computing_data_collection 'Bruker APEX2'
_computing_data_reduction 'Bruker APEX2'
_computing_molecular_graphics 'Bruker SHELXTL'
_computing_publication_material 'Bruker SHELXTL'
_computing_structure_refinement 'Bruker SHELXTL'
_computing_structure_solution 'Bruker SHELXTL'
_diffrn_ambient_temperature 173(2)
_diffrn_measured_fraction_theta_full 1.000
_diffrn_measured_fraction_theta_max 1.000
_diffrn_measurement_device_type 'Bruker APEX-II CCD'
_diffrn_measurement_method '\f and \w scans'
_diffrn_radiation_monochromator graphite
_diffrn_radiation_source 'fine-focus sealed tube'
_diffrn_radiation_type MoK\a
_diffrn_radiation_wavelength 0.71073
_diffrn_reflns_av_R_equivalents 0.0846
_diffrn_reflns_av_sigmaI/netI 0.0813
_diffrn_reflns_limit_h_max 16
_diffrn_reflns_limit_h_min -16
_diffrn_reflns_limit_k_max 13
_diffrn_reflns_limit_k_min -13
_diffrn_reflns_limit_l_max 29
_diffrn_reflns_limit_l_min -29
_diffrn_reflns_number 27911
_diffrn_reflns_theta_full 28.00
_diffrn_reflns_theta_max 28.00
_diffrn_reflns_theta_min 1.62
_exptl_absorpt_coefficient_mu 5.867
_exptl_absorpt_correction_T_max 0.2140
_exptl_absorpt_correction_T_min 0.1691
_exptl_absorpt_correction_type multi-scan
_exptl_absorpt_process_details SADABS
_exptl_crystal_colour colorless
_exptl_crystal_density_diffrn 1.966
_exptl_crystal_density_method 'not measured'
_exptl_crystal_description block
_exptl_crystal_F_000 1672
_exptl_crystal_size_max 0.47
_exptl_crystal_size_mid 0.43
_exptl_crystal_size_min 0.38
_refine_diff_density_max 2.845
_refine_diff_density_min -2.274
_refine_diff_density_rms 0.195
_refine_ls_extinction_method none
_refine_ls_goodness_of_fit_ref 1.029
_refine_ls_hydrogen_treatment constr
_refine_ls_matrix_type full
_refine_ls_number_parameters 343
_refine_ls_number_reflns 6877
_refine_ls_number_restraints 0
_refine_ls_restrained_S_all 1.029
_refine_ls_R_factor_all 0.0588
_refine_ls_R_factor_gt 0.0469
_refine_ls_shift/su_max 0.002
_refine_ls_shift/su_mean 0.000
_refine_ls_structure_factor_coef Fsqd
_refine_ls_weighting_details 'calc w=1/[\s^2^(Fo^2^)+(0.0418P)^2^+2.0579P] where P=(Fo^2^+2Fc^2^)/3'
_refine_ls_weighting_scheme calc
_refine_ls_wR_factor_gt 0.1088
_refine_ls_wR_factor_ref 0.1148
_reflns_number_gt 5597
_reflns_number_total 6877
_reflns_threshold_expression >2sigma(I)
_cod_data_source_file c0dt00696c.txt
_cod_data_source_block compound7
_cod_depositor_comments
;
The following automatic conversions were performed:

'_symmetry_cell_setting' value 'Monoclinic' changed to 'monoclinic'
according to /home/saulius/struct/CIF-dictionaries/cif_core.dic
dictionary named 'cif_core.dic' version 2.4.2 from 2011-04-26.

Automatic conversion script
Id: cif_fix_values 1891 2012-01-12 08:04:46Z andrius 
;
_cod_original_cell_volume 2852.4(7)
_cod_original_sg_symbol_H-M P2(1)/c
_cod_database_code 7026777

loop_
_symmetry_equiv_pos_as_xyz
'x, y, z'
'-x, y+1/2, -z+1/2'
'-x, -y, -z'
'x, -y-1/2, z-1/2'

loop_
_atom_site_label
_atom_site_type_symbol
_atom_site_fract_x
_atom_site_fract_y
_atom_site_fract_z
_atom_site_U_iso_or_equiv
_atom_site_adp_type
_atom_site_occupancy
_atom_site_symmetry_multiplicity
_atom_site_calc_flag
_atom_site_refinement_flags
Hg1 Hg 0.781155(15) 1.05718(2) 0.638440(9) 0.02802(9) Uani 1 1 d .
S1 S 0.82470(11) 1.03430(14) 0.75051(6) 0.0293(3) Uani 1 1 d .
S2 S 0.89761(13) 1.25599(18) 0.62271(7) 0.0427(4) Uani 1 1 d .
O1 O 0.5820(3) 1.0530(3) 0.67981(18) 0.0293(9) Uani 1 1 d .
O2 O 0.6572(3) 1.2749(4) 0.62464(17) 0.0328(9) Uani 1 1 d .
O3 O 0.9584(3) 0.9751(5) 0.5859(2) 0.0451(11) Uani 1 1 d .
O4 O 0.8809(3) 0.8068(4) 0.66724(17) 0.0361(9) Uani 1 1 d .
C1 C 0.7003(5) 1.0710(6) 0.7760(3) 0.0324(13) Uani 1 1 d .
H1A H 0.7060 1.0410 0.8180 0.039 Uiso 1 1 calc R
H1B H 0.6906 1.1691 0.7756 0.039 Uiso 1 1 calc R
C2 C 0.6014(5) 1.0085(6) 0.7405(3) 0.0327(13) Uani 1 1 d .
H2A H 0.6095 0.9102 0.7412 0.039 Uiso 1 1 calc R
H2B H 0.5390 1.0308 0.7597 0.039 Uiso 1 1 calc R
C3 C 0.5237(5) 1.1773(6) 0.6715(3) 0.0373(14) Uani 1 1 d .
H3A H 0.5455 1.2366 0.7062 0.045 Uiso 1 1 calc R
H3B H 0.4463 1.1599 0.6682 0.045 Uiso 1 1 calc R
C4 C 0.5466(5) 1.2426(6) 0.6161(3) 0.0381(14) Uani 1 1 d .
H4A H 0.5286 1.1814 0.5817 0.046 Uiso 1 1 calc R
H4B H 0.5032 1.3246 0.6080 0.046 Uiso 1 1 calc R
C5 C 0.6917(6) 1.3374(6) 0.5753(3) 0.0417(15) Uani 1 1 d .
H5A H 0.6446 1.4135 0.5613 0.050 Uiso 1 1 calc R
H5B H 0.6902 1.2732 0.5420 0.050 Uiso 1 1 calc R
C6 C 0.8035(6) 1.3853(6) 0.5960(3) 0.0467(17) Uani 1 1 d .
H6A H 0.8023 1.4512 0.6284 0.056 Uiso 1 1 calc R
H6B H 0.8288 1.4319 0.5624 0.056 Uiso 1 1 calc R
C7 C 0.9482(5) 1.2016(8) 0.5559(3) 0.0476(18) Uani 1 1 d .
H7A H 0.8881 1.1759 0.5246 0.057 Uiso 1 1 calc R
H7B H 0.9877 1.2754 0.5403 0.057 Uiso 1 1 calc R
C8 C 1.0198(5) 1.0860(8) 0.5712(3) 0.054(2) Uani 1 1 d .
H8A H 1.0556 1.0629 0.5369 0.065 Uiso 1 1 calc R
H8B H 1.0753 1.1085 0.6056 0.065 Uiso 1 1 calc R
C9 C 1.0235(5) 0.8673(9) 0.6131(3) 0.054(2) Uani 1 1 d .
H9A H 1.0702 0.8991 0.6495 0.065 Uiso 1 1 calc R
H9B H 1.0690 0.8324 0.5851 0.065 Uiso 1 1 calc R
C10 C 0.9508(5) 0.7597(7) 0.6288(3) 0.0442(16) Uani 1 1 d .
H10A H 0.9082 0.7246 0.5917 0.053 Uiso 1 1 calc R
H10B H 0.9942 0.6854 0.6485 0.053 Uiso 1 1 calc R
C11 C 0.9225(5) 0.7980(7) 0.7298(3) 0.0377(14) Uani 1 1 d .
H11A H 0.9903 0.8482 0.7388 0.045 Uiso 1 1 calc R
H11B H 0.9366 0.7036 0.7414 0.045 Uiso 1 1 calc R
C12 C 0.8407(5) 0.8567(6) 0.7640(3) 0.0362(14) Uani 1 1 d .
H12A H 0.8634 0.8409 0.8072 0.043 Uiso 1 1 calc R
H12B H 0.7715 0.8114 0.7518 0.043 Uiso 1 1 calc R
S3 S 0.65307(10) 0.93246(12) 0.56484(6) 0.0234(3) Uani 1 1 d .
O5 O 0.7275(3) 1.0987(4) 0.46665(18) 0.0302(8) Uani 1 1 d .
O6 O 0.5409(3) 1.2543(4) 0.44720(16) 0.0274(8) Uani 1 1 d .
C13 C 0.7187(5) 0.8788(6) 0.5032(3) 0.0302(12) Uani 1 1 d .
H13A H 0.7969 0.8815 0.5156 0.036 Uiso 1 1 calc R
H13B H 0.6980 0.7858 0.4922 0.036 Uiso 1 1 calc R
C14 C 0.6873(5) 0.9692(5) 0.4501(3) 0.0296(12) Uani 1 1 d .
H14A H 0.7179 0.9359 0.4154 0.035 Uiso 1 1 calc R
H14B H 0.6087 0.9720 0.4390 0.035 Uiso 1 1 calc R
C15 C 0.7075(4) 1.1923(6) 0.4192(3) 0.0323(13) Uani 1 1 d .
H15A H 0.7409 1.1593 0.3854 0.039 Uiso 1 1 calc R
H15B H 0.7424 1.2778 0.4327 0.039 Uiso 1 1 calc R
C17 C 0.4409(4) 1.3154(5) 0.4300(3) 0.0302(12) Uani 1 1 d .
H17A H 0.4501 1.3941 0.4049 0.036 Uiso 1 1 calc R
H17B H 0.4146 1.3477 0.4662 0.036 Uiso 1 1 calc R
C18 C 0.3580(4) 1.2252(5) 0.3959(2) 0.0268(11) Uani 1 1 d .
H18A H 0.3770 1.2065 0.3561 0.032 Uiso 1 1 calc R
H18B H 0.2882 1.2712 0.3900 0.032 Uiso 1 1 calc R
C16 C 0.5909(4) 1.2183(6) 0.3971(2) 0.0295(12) Uani 1 1 d .
H16A H 0.5829 1.2917 0.3674 0.035 Uiso 1 1 calc R
H16B H 0.5569 1.1373 0.3776 0.035 Uiso 1 1 calc R
Cl1 Cl 0.27398(11) 1.51050(14) 0.24409(6) 0.0319(3) Uani 1 1 d .
O7 O 0.3563(4) 1.5922(5) 0.2262(2) 0.0539(13) Uani 1 1 d .
O8 O 0.2345(5) 1.4235(5) 0.1952(2) 0.0620(16) Uani 1 1 d .
O9 O 0.3181(6) 1.4356(5) 0.2948(3) 0.0682(17) Uani 1 1 d .
O10 O 0.1929(4) 1.5989(7) 0.2573(2) 0.0660(15) Uani 1 1 d .
Cl2 Cl 0.19994(14) 1.42650(13) 0.56274(7) 0.0372(3) Uani 1 1 d .
O11 O 0.2099(5) 1.3102(5) 0.5987(2) 0.0677(16) Uani 1 1 d .
O12 O 0.1378(5) 1.3927(6) 0.5055(2) 0.0668(16) Uani 1 1 d .
O13 O 0.1455(4) 1.5265(5) 0.5907(2) 0.0547(13) Uani 1 1 d .
O14 O 0.3002(4) 1.4727(5) 0.5531(3) 0.0700(17) Uani 1 1 d .

loop_
_atom_site_aniso_label
_atom_site_aniso_U_11
_atom_site_aniso_U_22
_atom_site_aniso_U_33
_atom_site_aniso_U_23
_atom_site_aniso_U_13
_atom_site_aniso_U_12
Hg1 0.02433(13) 0.03363(14) 0.02628(14) 0.00247(9) 0.00458(9) -0.00491(8)
S1 0.0287(7) 0.0339(7) 0.0251(7) 0.0004(6) 0.0032(6) -0.0054(5)
S2 0.0449(9) 0.0591(10) 0.0234(8) -0.0009(7) 0.0036(6) -0.0310(8)
O1 0.029(2) 0.028(2) 0.032(2) -0.0039(16) 0.0064(17) -0.0019(15)
O2 0.040(2) 0.029(2) 0.027(2) -0.0005(17) -0.0008(17) -0.0055(17)
O3 0.025(2) 0.073(3) 0.038(3) 0.001(2) 0.0043(19) -0.005(2)
O4 0.024(2) 0.056(3) 0.027(2) -0.0020(19) 0.0012(16) 0.0098(18)
C1 0.034(3) 0.040(3) 0.023(3) 0.001(2) 0.006(2) 0.003(2)
C2 0.031(3) 0.037(3) 0.033(3) -0.001(3) 0.015(3) -0.002(2)
C3 0.029(3) 0.037(3) 0.044(4) -0.008(3) 0.001(3) 0.006(2)
C4 0.039(3) 0.029(3) 0.043(4) -0.005(3) -0.002(3) 0.002(2)
C5 0.064(4) 0.027(3) 0.033(3) 0.009(3) 0.004(3) 0.006(3)
C6 0.080(5) 0.031(3) 0.031(3) 0.000(3) 0.016(3) -0.022(3)
C7 0.041(4) 0.077(5) 0.025(3) 0.001(3) 0.004(3) -0.032(4)
C8 0.026(3) 0.098(6) 0.039(4) -0.006(4) 0.010(3) -0.025(4)
C9 0.022(3) 0.102(6) 0.038(4) -0.005(4) 0.004(3) 0.019(4)
C10 0.036(3) 0.060(4) 0.035(4) -0.013(3) 0.000(3) 0.023(3)
C11 0.031(3) 0.053(4) 0.026(3) 0.007(3) -0.003(2) 0.014(3)
C12 0.037(3) 0.038(3) 0.034(3) 0.011(3) 0.007(3) 0.008(3)
S3 0.0224(6) 0.0241(6) 0.0233(7) 0.0011(5) 0.0028(5) 0.0007(5)
O5 0.027(2) 0.0264(18) 0.035(2) 0.0024(17) -0.0035(16) -0.0046(15)
O6 0.0267(19) 0.031(2) 0.024(2) 0.0004(16) 0.0029(15) -0.0029(15)
C13 0.034(3) 0.029(3) 0.029(3) -0.001(2) 0.010(2) 0.004(2)
C14 0.033(3) 0.034(3) 0.022(3) -0.007(2) 0.004(2) -0.007(2)
C15 0.026(3) 0.033(3) 0.038(3) 0.008(3) 0.004(2) -0.009(2)
C17 0.030(3) 0.021(2) 0.041(3) 0.002(2) 0.007(2) 0.000(2)
C18 0.032(3) 0.022(2) 0.027(3) 0.008(2) 0.004(2) 0.002(2)
C16 0.029(3) 0.037(3) 0.023(3) 0.002(2) 0.007(2) -0.005(2)
Cl1 0.0353(7) 0.0333(7) 0.0255(7) -0.0005(6) -0.0001(6) -0.0010(6)
O7 0.051(3) 0.053(3) 0.059(3) 0.001(2) 0.013(3) -0.014(2)
O8 0.095(5) 0.048(3) 0.036(3) -0.012(2) -0.008(3) -0.020(3)
O9 0.102(5) 0.055(3) 0.042(3) 0.020(2) -0.009(3) 0.005(3)
O10 0.047(3) 0.102(4) 0.049(3) -0.013(3) 0.007(2) 0.022(3)
Cl2 0.0573(10) 0.0251(7) 0.0313(8) -0.0033(6) 0.0139(7) -0.0084(6)
O11 0.121(5) 0.040(3) 0.047(3) 0.012(2) 0.030(3) 0.007(3)
O12 0.106(5) 0.055(3) 0.036(3) -0.004(3) 0.003(3) -0.018(3)
O13 0.058(3) 0.047(3) 0.061(3) -0.012(2) 0.015(3) 0.002(2)
O14 0.053(3) 0.055(3) 0.108(5) -0.001(3) 0.033(3) -0.006(3)

loop_
_atom_type_symbol
_atom_type_description
_atom_type_scat_dispersion_real
_atom_type_scat_dispersion_imag
_atom_type_scat_source
C C 0.0033 0.0016 'International Tables Vol C Tables 4.2.6.8 and 6.1.1.4'
H H 0.0000 0.0000 'International Tables Vol C Tables 4.2.6.8 and 6.1.1.4'
O O 0.0106 0.0060 'International Tables Vol C Tables 4.2.6.8 and 6.1.1.4'
S S 0.1246 0.1234 'International Tables Vol C Tables 4.2.6.8 and 6.1.1.4'
Cl Cl 0.1484 0.1585 'International Tables Vol C Tables 4.2.6.8 and 6.1.1.4'
Hg Hg -2.3894 9.2266 'International Tables Vol C Tables 4.2.6.8 and 6.1.1.4'

loop_
_geom_angle_atom_site_label_1
_geom_angle_atom_site_label_2
_geom_angle_atom_site_label_3
_geom_angle
_geom_angle_site_symmetry_1
_geom_angle_site_symmetry_3
S3 Hg1 S1 130.40(4) . .
S3 Hg1 S2 129.47(5) . .
S1 Hg1 S2 100.03(5) . .
S3 Hg1 O2 91.20(9) . .
S1 Hg1 O2 102.79(9) . .
S2 Hg1 O2 71.98(10) . .
S3 Hg1 O3 92.92(10) . .
S1 Hg1 O3 109.68(10) . .
S2 Hg1 O3 69.37(11) . .
O2 Hg1 O3 132.76(13) . .
S3 Hg1 O1 72.00(9) . .
S1 Hg1 O1 74.24(9) . .
S2 Hg1 O1 128.96(8) . .
O2 Hg1 O1 60.76(11) . .
O3 Hg1 O1 161.14(12) . .
S3 Hg1 O4 86.03(9) . .
S1 Hg1 O4 70.74(9) . .
S2 Hg1 O4 118.43(9) . .
O2 Hg1 O4 168.12(12) . .
O3 Hg1 O4 59.01(13) . .
O1 Hg1 O4 107.45(11) . .
C1 S1 C12 103.1(3) . .
C1 S1 Hg1 104.0(2) . .
C12 S1 Hg1 105.1(2) . .
C6 S2 C7 103.8(3) . .
C6 S2 Hg1 103.9(2) . .
C7 S2 Hg1 100.0(2) . .
C2 O1 C3 113.6(4) . .
C2 O1 Hg1 107.3(3) . .
C3 O1 Hg1 114.2(3) . .
C5 O2 C4 114.7(5) . .
C5 O2 Hg1 101.6(3) . .
C4 O2 Hg1 112.3(3) . .
C8 O3 C9 112.7(5) . .
C8 O3 Hg1 112.0(4) . .
C9 O3 Hg1 118.6(3) . .
C10 O4 C11 114.8(4) . .
C10 O4 Hg1 116.8(4) . .
C11 O4 Hg1 111.2(3) . .
C2 C1 S1 116.1(4) . .
O1 C2 C1 112.6(5) . .
O1 C3 C4 108.9(5) . .
O2 C4 C3 107.9(5) . .
O2 C5 C6 107.0(5) . .
C5 C6 S2 114.8(4) . .
C8 C7 S2 108.9(5) . .
O3 C8 C7 109.0(5) . .
O3 C9 C10 107.9(5) . .
O4 C10 C9 112.1(5) . .
O4 C11 C12 108.0(4) . .
C11 C12 S1 111.3(4) . .
C13 S3 C18 101.5(3) . 3_676
C13 S3 Hg1 109.5(2) . .
C18 S3 Hg1 101.59(18) 3_676 .
C15 O5 C14 112.9(4) . .
C17 O6 C16 112.5(4) . .
C14 C13 S3 110.0(4) . .
O5 C14 C13 107.3(5) . .
O5 C15 C16 114.4(4) . .
O6 C17 C18 114.1(4) . .
C17 C18 S3 111.8(4) . 3_676
O6 C16 C15 108.4(4) . .
O9 Cl1 O10 111.4(4) . .
O9 Cl1 O8 110.6(3) . .
O10 Cl1 O8 111.3(4) . .
O9 Cl1 O7 108.7(4) . .
O10 Cl1 O7 106.8(4) . .
O8 Cl1 O7 107.9(3) . .
O14 Cl2 O11 111.2(4) . .
O14 Cl2 O13 110.8(3) . .
O11 Cl2 O13 109.1(3) . .
O14 Cl2 O12 108.4(4) . .
O11 Cl2 O12 108.1(3) . .
O13 Cl2 O12 109.3(4) . .

loop_
_geom_bond_atom_site_label_1
_geom_bond_atom_site_label_2
_geom_bond_distance
_geom_bond_site_symmetry_2
Hg1 S3 2.4758(14) .
Hg1 S1 2.5255(15) .
Hg1 S2 2.5404(15) .
Hg1 O2 2.679(4) .
Hg1 O3 2.835(4) .
Hg1 O1 2.837(4) .
Hg1 O4 2.838(4) .
S1 C1 1.807(6) .
S1 C12 1.811(6) .
S2 C6 1.801(8) .
S2 C7 1.824(7) .
O1 C2 1.431(7) .
O1 C3 1.446(7) .
O2 C5 1.413(7) .
O2 C4 1.426(7) .
O3 C8 1.427(8) .
O3 C9 1.438(9) .
O4 C10 1.423(7) .
O4 C11 1.436(7) .
C1 C2 1.516(8) .
C3 C4 1.486(9) .
C5 C6 1.502(10) .
C7 C8 1.480(11) .
C9 C10 1.499(10) .
C11 C12 1.513(8) .
S3 C13 1.821(5) .
S3 C18 1.830(5) 3_676
O5 C15 1.420(7) .
O5 C14 1.423(6) .
O6 C17 1.408(6) .
O6 C16 1.435(6) .
C13 C14 1.509(8) .
C15 C16 1.510(8) .
C17 C18 1.503(8) .
C18 S3 1.830(5) 3_676
Cl1 O9 1.412(5) .
Cl1 O10 1.426(5) .
Cl1 O8 1.437(5) .
Cl1 O7 1.437(5) .
Cl2 O14 1.406(5) .
Cl2 O11 1.416(5) .
Cl2 O13 1.423(5) .
Cl2 O12 1.449(5) .
